data_7248689
loop_
_publ_author_name
'Yuan, Guo-Jun'
'Pan, Xue-Wei'
'Gao, Yan'
'Jiang, You-Fang'
'Li, Li'
'Ren, Xiao-Ming'

_publ_section_title
;
 Comprehensively understanding the distinct properties of crystal
 structure, phase transition and dielectrics in [M(crown)n]ReO4 (M+ = Na+,
 K+, NH4+; crown = 15-crown-5, 18-crown-6; n = 1 or 2)
;
_journal_issue 27
_journal_name_full CrystEngComm
_journal_page_first 3704
_journal_page_last 3713
_journal_paper_doi 10.1039/D4CE00435C
_journal_volume 26
_journal_year 2024
_chemical_formula_moiety 'C24 H48 K2 O20 Re2'
_chemical_formula_sum 'C24 H48 K2 O20 Re2'
_chemical_formula_weight 1107.22
_space_group_crystal_system orthorhombic
_space_group_IT_number 57
_space_group_name_Hall '-P 2c 2b'
_space_group_name_H-M_alt 'P b c m'
_atom_sites_solution_hydrogens difmap
_atom_sites_solution_primary dual
_audit_creation_date 2022-07-06
_audit_creation_method
;
Olex2 1.2
(compiled 2018.05.29 svn.r3508 for OlexSys, GUI svn.r5506)
;
_audit_update_record
;
2024-01-29 deposited with the CCDC.	2024-05-24 downloaded from the CCDC.
;
_cell_angle_alpha 90
_cell_angle_beta 90
_cell_angle_gamma 90
_cell_formula_units_Z 2
_cell_length_a 8.382(5)
_cell_length_b 15.736(8)
_cell_length_c 14.815(8)
_cell_measurement_reflns_used 4651
_cell_measurement_temperature 296(2)
_cell_measurement_theta_max 26.65
_cell_measurement_theta_min 2.43
_cell_volume 1954.1(19)
_computing_cell_refinement 'SAINT v8.34A (Bruker, 2013)'
_computing_data_reduction 'SAINT v8.34A (Bruker, 2013)'
_computing_molecular_graphics 'Olex2 (Dolomanov et al., 2009)'
_computing_publication_material 'Olex2 (Dolomanov et al., 2009)'
_computing_structure_refinement 'ShelXL (Sheldrick, 2015)'
_computing_structure_solution 'ShelXT (Sheldrick, 2015)'
_diffrn_ambient_temperature 296.15
_diffrn_measured_fraction_theta_full 0.993
_diffrn_measured_fraction_theta_max 0.993
_diffrn_measurement_device_type 'Bruker APEX-II CCD'
_diffrn_measurement_method '\f and \w scans'
_diffrn_radiation_type MoK\a
_diffrn_radiation_wavelength 0.71073
_diffrn_reflns_av_R_equivalents 0.0482
_diffrn_reflns_av_unetI/netI 0.0368
_diffrn_reflns_Laue_measured_fraction_full 0.993
_diffrn_reflns_Laue_measured_fraction_max 0.993
_diffrn_reflns_limit_h_max 9
_diffrn_reflns_limit_h_min -9
_diffrn_reflns_limit_k_max 17
_diffrn_reflns_limit_k_min -18
_diffrn_reflns_limit_l_max 17
_diffrn_reflns_limit_l_min -16
_diffrn_reflns_number 9458
_diffrn_reflns_point_group_measured_fraction_full 0.993
_diffrn_reflns_point_group_measured_fraction_max 0.993
_diffrn_reflns_theta_full 24.988
_diffrn_reflns_theta_max 24.988
_diffrn_reflns_theta_min 2.430
_diffrn_standards_number 0
_exptl_absorpt_coefficient_mu 6.474
_exptl_absorpt_correction_T_max 0.7456
_exptl_absorpt_correction_T_min 0.3487
_exptl_absorpt_correction_type none
_exptl_absorpt_process_details
;
SADABS-2014/3 (Bruker,2014/3) was used for absorption correction.
wR2(int) was 0.1331 before and 0.0675 after correction.
The Ratio of minimum to maximum transmission is 0.4677.
The \l/2 correction factor is 0.00150.
;
_exptl_crystal_density_diffrn 1.882
_exptl_crystal_description block
_exptl_crystal_F_000 1080
_exptl_crystal_size_max 0.11
_exptl_crystal_size_mid 0.1
_exptl_crystal_size_min 0.09
_refine_diff_density_max 1.197
_refine_diff_density_min -2.272
_refine_diff_density_rms 0.166
_refine_ls_extinction_method none
_refine_ls_goodness_of_fit_ref 1.298
_refine_ls_hydrogen_treatment constr
_refine_ls_matrix_type full
_refine_ls_number_parameters 215
_refine_ls_number_reflns 1785
_refine_ls_number_restraints 157
_refine_ls_restrained_S_all 1.271
_refine_ls_R_factor_all 0.0536
_refine_ls_R_factor_gt 0.0501
_refine_ls_shift/su_max 0.000
_refine_ls_shift/su_mean 0.000
_refine_ls_structure_factor_coef Fsqd
_refine_ls_weighting_details 'w=1/[\s^2^(Fo^2^)+33.3506P] where P=(Fo^2^+2Fc^2^)/3'
_refine_ls_weighting_scheme calc
_refine_ls_wR_factor_gt 0.1300
_refine_ls_wR_factor_ref 0.1314
_reflns_Friedel_coverage 0.000
_reflns_number_gt 1632
_reflns_number_total 1785
_reflns_threshold_expression 'I > 2\s(I)'
_cod_data_source_file d4ce00435c2.cif
_cod_data_source_block 213
_cod_depositor_comments 'Adding full bibliography for 7248686--7248690.cif.'
_cod_original_cell_volume 1954.2(18)
_cod_database_code 7248689
_shelx_shelxl_version_number 2014/7
_shelx_space_group_comment
;
The symmetry employed for this shelxl refinement is uniquely defined
by the following loop, which should always be used as a source of
symmetry information in preference to the above space-group names.
They are only intended as comments.
;
_shelx_estimated_absorpt_t_max 0.593
_shelx_estimated_absorpt_t_min 0.536
_olex2_refinement_description
;
1. Fixed Uiso
 At 1.2 times of:
  All C(H,H) groups
2. Restrained distances
 C11-C12
 1.5 with sigma of 0.02
 C2-C1
 1.5 with sigma of 0.02
3. Rigid bond restraints
 Re1, O9, Re1, O9A, Re1, O7, Re1, O8, Re1, O8A
 with sigma for 1-2 distances of 0.01 and sigma for 1-3 distances of 0.02
 Re1, O7
 with sigma for 1-2 distances of 0.01 and sigma for 1-3 distances of 0.02
4. Uiso/Uaniso restraints and constraints
Uanis(O3) \\sim Ueq, Uanis(O2) \\sim Ueq, Uanis(O6) \\sim Ueq, Uanis(C6) \\sim
Ueq, Uanis(O5) \\sim Ueq, Uanis(C3) \\sim Ueq, Uanis(C8) \\sim Ueq, Uanis(C5)
\\sim Ueq, Uanis(C4) \\sim Ueq, Uanis(C7) \\sim Ueq, Uanis(C1) \\sim Ueq,
Uanis(C10) \\sim Ueq, Uanis(C2) \\sim Ueq, Uanis(C9) \\sim Ueq, Uanis(C11)
\\sim Ueq, Uanis(O4) \\sim Ueq, Uanis(O1) \\sim Ueq, Uanis(C12) \\sim Ueq: with
sigma of 0.01 and sigma for terminal atoms of 0.02
Uanis(K1) \\sim Ueq, Uanis(O3) \\sim Ueq, Uanis(O1) \\sim Ueq, Uanis(O2) \\sim
Ueq, Uanis(O6) \\sim Ueq, Uanis(C6) \\sim Ueq, Uanis(O5) \\sim Ueq, Uanis(C3)
\\sim Ueq, Uanis(C8) \\sim Ueq, Uanis(C5) \\sim Ueq, Uanis(C4) \\sim Ueq,
Uanis(C7) \\sim Ueq, Uanis(C1) \\sim Ueq, Uanis(C10) \\sim Ueq, Uanis(C2) \\sim
Ueq, Uanis(C12) \\sim Ueq, Uanis(C9) \\sim Ueq, Uanis(C11) \\sim Ueq, Uanis(O4)
\\sim Ueq: with sigma of 0.01 and sigma for terminal atoms of 0.02
Uanis(O7) \\sim Ueq, Uanis(O9) \\sim Ueq, Uanis(O8) \\sim Ueq: with sigma of
0.01 and sigma for terminal atoms of 0.02
Uanis(O9) \\sim Ueq, Uanis(O9A) \\sim Ueq, Uanis(O8) \\sim Ueq, Uanis(O8A)
\\sim Ueq: with sigma of 0.01 and sigma for terminal atoms of 0.02
5. Others
 Sof(O8A)=1-FVAR(1)
 Sof(O9A)=0.5*(1-FVAR(2))
 Sof(O9)=0.5*FVAR(2)
 Sof(O8)=FVAR(1)
 Fixed Sof: O3(0.5) O1(0.5) O2(0.5) O6(0.5) C6(0.5) H6A(0.5) H6B(0.5) O5(0.5)
 C3(0.5) H3A(0.5) H3B(0.5) C8(0.5) H8A(0.5) H8B(0.5) C5(0.5) H5A(0.5) H5B(0.5)
 O7(0.5) C4(0.5) H4A(0.5) H4B(0.5) C7(0.5) H7A(0.5) H7B(0.5) C1(0.5) H1A(0.5)
 H1B(0.5) C10(0.5) H10A(0.5) H10B(0.5) C2(0.5) H2A(0.5) H2B(0.5) C12(0.5)
 H12A(0.5) H12B(0.5) C9(0.5) H9A(0.5) H9B(0.5) C11(0.5) H11A(0.5) H11B(0.5)
 O4(0.5)
6.a Riding coordinates:
 C6(H6A,H6B), C3(H3A,H3B), C8(H8A,H8B), C5(H5A,H5B), C4(H4A,H4B), C7(H7A,H7B),
 C1(H1A,H1B), C10(H10A,H10B), C2(H2A,H2B), C12(H12A,H12B), C9(H9A,H9B),
 C11(H11A,H11B)
;
_olex2_submission_special_instructions 'No special instructions were received'

loop_
_space_group_symop_operation_xyz
'x, y, z'
'-x, -y, z+1/2'
'-x, y+1/2, -z+1/2'
'x, -y+1/2, -z'
'-x, -y, -z'
'x, y, -z-1/2'
'x, -y-1/2, z-1/2'
'-x, y-1/2, z'

loop_
_atom_site_label
_atom_site_type_symbol
_atom_site_fract_x
_atom_site_fract_y
_atom_site_fract_z
_atom_site_U_iso_or_equiv
_atom_site_adp_type
_atom_site_occupancy
_atom_site_site_symmetry_order
_atom_site_calc_flag
_atom_site_refinement_flags_posn
_atom_site_refinement_flags_adp
_atom_site_refinement_flags_occupancy
_atom_site_disorder_assembly
_atom_site_disorder_group
Re1 Re 0.69540(8) 0.87126(4) 0.7500 0.0420(2) Uani 1 2 d S TU P . .
K1 K 0.5090(4) 0.6165(2) 0.7500 0.0486(9) Uani 1 2 d S TU P . .
O3 O 0.2943(19) 0.6470(10) 0.5990(11) 0.043(3) Uani 0.5 1 d . U . A -1
O1 O 0.811(2) 0.5452(12) 0.7059(13) 0.062(5) Uani 0.5 1 d . U . A -1
O2 O 0.570(2) 0.5456(10) 0.5697(12) 0.053(4) Uani 0.5 1 d . U . A -1
O6 O 0.721(2) 0.5875(12) 0.8854(14) 0.064(5) Uani 0.5 1 d . U . A -1
O8 O 0.808(3) 0.914(3) 0.8356(18) 0.083(10) Uani 0.50(5) 1 d . U . B 1
C6 C 0.128(4) 0.7213(18) 0.702(2) 0.060(7) Uani 0.5 1 d . U . A -1
H6A H 0.0310 0.7518 0.6874 0.072 Uiso 0.5 1 d R . . A -1
H6B H 0.2198 0.7565 0.6874 0.072 Uiso 0.5 1 d R . . A -1
O5 O 0.460(2) 0.6914(10) 0.9085(11) 0.052(4) Uani 0.5 1 d . U . A -1
C3 C 0.475(3) 0.5800(16) 0.5011(18) 0.050(6) Uani 0.5 1 d . U . A -1
H3A H 0.5121 0.6372 0.4884 0.060 Uiso 0.5 1 d R . . A -1
H3B H 0.4859 0.5453 0.4473 0.060 Uiso 0.5 1 d R . . A -1
C8 C 0.288(3) 0.6993(17) 0.9276(18) 0.051(6) Uani 0.5 1 d . U . A -1
H8A H 0.2719 0.7297 0.9837 0.061 Uiso 0.5 1 d R . . A -1
H8B H 0.2414 0.6431 0.9320 0.061 Uiso 0.5 1 d R . . A -1
C5 C 0.134(3) 0.6545(19) 0.626(2) 0.064(7) Uani 0.5 1 d . U . A -1
H5A H 0.0703 0.6722 0.5744 0.076 Uiso 0.5 1 d R . . A -1
H5B H 0.0928 0.6014 0.6493 0.076 Uiso 0.5 1 d R . . A -1
O7 O 0.617(3) 0.7785(14) 0.7086(16) 0.095(6) Uani 0.5 1 d . U . A .
O9 O 0.507(6) 0.931(3) 0.7500 0.094(10) Uani 0.50(5) 2 d S TU P B 1
C4 C 0.312(3) 0.5843(15) 0.5273(17) 0.049(6) Uani 0.5 1 d . U . A -1
H4A H 0.2774 0.5293 0.5495 0.059 Uiso 0.5 1 d R . . A -1
H4B H 0.2467 0.6003 0.4758 0.059 Uiso 0.5 1 d R . . A -1
C7 C 0.207(4) 0.746(2) 0.850(2) 0.067(7) Uani 0.5 1 d . U . A -1
H7A H 0.2699 0.7947 0.8329 0.081 Uiso 0.5 1 d R . . A -1
H7B H 0.0997 0.7636 0.8657 0.081 Uiso 0.5 1 d R . . A -1
C1 C 0.806(3) 0.4910(18) 0.6292(18) 0.064(7) Uani 0.5 1 d D U . A -1
H1A H 0.7485 0.4392 0.6430 0.077 Uiso 0.5 1 d R . . A -1
H1B H 0.9143 0.4758 0.6124 0.077 Uiso 0.5 1 d R . . A -1
C10 C 0.722(4) 0.654(2) 0.950(2) 0.076(9) Uani 0.5 1 d . U . A -1
H10A H 0.7487 0.7071 0.9197 0.091 Uiso 0.5 1 d R . . A -1
H10B H 0.8001 0.6429 0.9967 0.091 Uiso 0.5 1 d R . . A -1
C2 C 0.726(3) 0.5340(19) 0.5497(18) 0.068(8) Uani 0.5 1 d D U . A -1
H2A H 0.7366 0.5005 0.4950 0.081 Uiso 0.5 1 d R . . A -1
H2B H 0.7756 0.5892 0.5406 0.081 Uiso 0.5 1 d R . . A -1
C12 C 0.874(4) 0.501(2) 0.7803(19) 0.084(11) Uani 0.5 1 d D U . A -1
H12A H 0.9651 0.4652 0.7939 0.101 Uiso 0.5 1 d R . . A -1
H12B H 0.7763 0.4698 0.7939 0.101 Uiso 0.5 1 d R . . A -1
C9 C 0.547(4) 0.6629(19) 0.985(2) 0.070(8) Uani 0.5 1 d . U . A -1
H9A H 0.5075 0.6073 1.0028 0.084 Uiso 0.5 1 d R . . A -1
H9B H 0.5390 0.7015 1.0361 0.084 Uiso 0.5 1 d R . . A -1
C11 C 0.879(4) 0.5635(19) 0.857(2) 0.071(8) Uani 0.5 1 d D U . A -1
H11A H 0.9392 0.5393 0.9061 0.085 Uiso 0.5 1 d R . . A -1
H11B H 0.9322 0.6141 0.8347 0.085 Uiso 0.5 1 d R . . A -1
O4 O 0.206(2) 0.6871(10) 0.7780(10) 0.053(5) Uani 0.5 1 d . U . A -1
O8A O 0.821(3) 0.856(3) 0.8431(17) 0.080(9) Uani 0.50(5) 1 d . U . B 2
O9A O 0.568(6) 0.952(3) 0.7500 0.093(10) Uani 0.50(5) 2 d S TU P B 2

loop_
_atom_site_aniso_label
_atom_site_aniso_U_11
_atom_site_aniso_U_22
_atom_site_aniso_U_33
_atom_site_aniso_U_23
_atom_site_aniso_U_13
_atom_site_aniso_U_12
Re1 0.0484(4) 0.0372(4) 0.0404(4) 0.000 0.000 -0.0016(3)
K1 0.0435(19) 0.0463(19) 0.056(2) 0.000 0.000 0.0012(16)
O3 0.047(7) 0.042(7) 0.040(7) 0.001(6) 0.001(6) -0.004(6)
O1 0.058(8) 0.061(8) 0.066(8) 0.012(7) 0.000(7) -0.008(7)
O2 0.050(8) 0.055(7) 0.052(8) -0.004(6) 0.008(7) -0.004(6)
O6 0.062(8) 0.067(8) 0.063(9) 0.011(7) -0.005(7) -0.006(7)
O8 0.090(13) 0.10(2) 0.056(12) -0.016(12) -0.001(9) -0.022(13)
C6 0.060(10) 0.061(10) 0.058(10) 0.003(9) 0.002(9) 0.011(9)
O5 0.069(8) 0.052(7) 0.034(7) 0.000(6) 0.001(7) 0.005(7)
C3 0.060(10) 0.052(9) 0.037(9) -0.002(8) -0.001(8) -0.005(8)
C8 0.058(10) 0.050(9) 0.044(9) -0.002(8) 0.005(8) 0.005(8)
C5 0.058(10) 0.071(11) 0.062(11) 0.005(9) -0.003(8) -0.004(8)
O7 0.109(10) 0.083(8) 0.094(10) -0.011(8) 0.013(8) -0.029(7)
O9 0.078(11) 0.100(13) 0.106(14) 0.000 0.000 0.013(9)
C4 0.055(9) 0.047(9) 0.045(9) 0.009(8) -0.004(8) -0.007(8)
C7 0.067(11) 0.064(10) 0.070(11) -0.002(9) 0.008(9) 0.002(9)
C1 0.061(10) 0.064(10) 0.067(11) -0.007(9) 0.006(9) 0.003(9)
C10 0.078(12) 0.075(11) 0.074(12) -0.004(9) -0.011(9) -0.008(9)
C2 0.069(11) 0.068(11) 0.066(11) -0.008(9) 0.014(9) -0.001(9)
C12 0.085(13) 0.082(13) 0.085(14) 0.009(9) -0.003(9) 0.007(9)
C9 0.077(11) 0.064(11) 0.068(11) -0.005(9) 0.000(9) -0.002(9)
C11 0.067(11) 0.081(11) 0.065(11) 0.009(9) -0.003(9) -0.005(9)
O4 0.054(7) 0.051(7) 0.052(9) 0.004(6) 0.010(6) 0.004(6)
O8A 0.071(12) 0.103(19) 0.066(11) 0.019(11) -0.015(9) 0.003(11)
O9A 0.089(13) 0.082(11) 0.109(14) 0.000 0.000 0.022(9)

loop_
_atom_type_symbol
_atom_type_description
_atom_type_scat_dispersion_real
_atom_type_scat_dispersion_imag
_atom_type_scat_source
C C 0.0033 0.0016 'International Tables Vol C Tables 4.2.6.8 and 6.1.1.4'
H H 0.0000 0.0000 'International Tables Vol C Tables 4.2.6.8 and 6.1.1.4'
O O 0.0106 0.0060 'International Tables Vol C Tables 4.2.6.8 and 6.1.1.4'
Re Re -1.0185 7.2310 'International Tables Vol C Tables 4.2.6.8 and 6.1.1.4'
K K 0.2009 0.2494 'International Tables Vol C Tables 4.2.6.8 and 6.1.1.4'

loop_
_geom_angle_atom_site_label_1
_geom_angle_atom_site_label_2
_geom_angle_atom_site_label_3
_geom_angle
_geom_angle_site_symmetry_1
_geom_angle_site_symmetry_3
_geom_angle_publ_flag
O8 Re1 O8 95(2) 6_557 . ?
O8 Re1 O9 105.7(14) . . ?
O8 Re1 O9 105.7(14) 6_557 . ?
O7 Re1 O8 106.3(16) . 6_557 ?
O7 Re1 O8 144.0(17) 6_557 6_557 ?
O7 Re1 O8 144.0(17) . . ?
O7 Re1 O8 106.3(16) 6_557 . ?
O7 Re1 O7 42.0(16) 6_557 . ?
O7 Re1 O9 96.1(18) 6_557 . ?
O7 Re1 O9 96.1(18) . . ?
O7 Re1 O8A 113.5(16) . . ?
O7 Re1 O8A 80.4(15) 6_557 . ?
O7 Re1 O8A 113.5(16) 6_557 6_557 ?
O7 Re1 O8A 80.4(15) . 6_557 ?
O8A Re1 O8A 104.1(18) 6_557 . ?
O9A Re1 O7 113.9(19) . 6_557 ?
O9A Re1 O7 113.9(19) . . ?
O9A Re1 O8A 119.3(12) . . ?
O9A Re1 O8A 119.3(12) . 6_557 ?
O3 K1 O2 58.2(5) . . ?
O3 K1 C8 101.0(5) . . ?
O3 K1 O9 97.9(7) . 3_646 ?
O3 K1 C10 159.3(6) . . ?
O1 K1 O3 116.0(5) . . ?
O1 K1 O2 59.1(5) . . ?
O1 K1 C8 142.8(6) . . ?
O1 K1 O9 69.3(10) . 3_646 ?
O1 K1 C10 78.9(7) . . ?
O2 K1 C8 157.6(6) . . ?
O2 K1 C10 137.9(7) . . ?
O6 K1 O3 177.3(6) . . ?
O6 K1 O1 61.4(6) . . ?
O6 K1 O2 119.5(6) . . ?
O6 K1 C8 81.5(6) . . ?
O6 K1 O7 96.0(7) . . ?
O6 K1 O7 77.2(6) . 6_557 ?
O6 K1 O9 82.1(7) . 3_646 ?
O6 K1 C10 22.0(7) . . ?
O6 K1 O4 123.4(5) . . ?
O5 K1 O3 120.6(5) . . ?
O5 K1 O1 121.0(6) . . ?
O5 K1 O2 175.9(5) . . ?
O5 K1 O6 61.6(6) . . ?
O5 K1 C8 23.2(6) . . ?
O5 K1 O7 56.5(6) . 6_557 ?
O5 K1 O7 80.7(6) . . ?
O5 K1 O9 115.8(4) . 3_646 ?
O5 K1 C10 42.2(7) . . ?
O5 K1 O4 63.4(5) . . ?
C8 K1 C10 64.4(7) . . ?
O7 K1 O3 83.1(6) . . ?
O7 K1 O3 102.7(6) 6_557 . ?
O7 K1 O1 91.2(6) . . ?
O7 K1 O1 97.1(7) 6_557 . ?
O7 K1 O2 95.2(6) . . ?
O7 K1 O2 119.5(6) 6_557 . ?
O7 K1 C8 70.2(7) 6_557 . ?
O7 K1 C8 89.8(7) . . ?
O7 K1 O7 25.6(10) 6_557 . ?
O7 K1 O9 158.9(9) 6_557 3_646 ?
O7 K1 O9 158.9(9) . 3_646 ?
O7 K1 C10 59.4(7) 6_557 . ?
O7 K1 C10 82.3(7) . . ?
O7 K1 O4 84.2(6) 6_557 . ?
O7 K1 O4 87.9(6) . . ?
O9 K1 O2 68.2(4) 3_646 . ?
O9 K1 C8 110.6(7) 3_646 . ?
O9 K1 C10 101.1(7) 3_646 . ?
O4 K1 O3 59.2(5) . . ?
O4 K1 O1 175.2(5) . . ?
O4 K1 O2 116.3(5) . . ?
O4 K1 C8 41.9(5) . . ?
O4 K1 O9 110.8(10) . 3_646 ?
O4 K1 C10 105.6(6) . . ?
O9A K1 O7 166.1(6) 3_646 . ?
O9A K1 O7 166.1(7) 3_646 6_557 ?
C5 O3 K1 112.9(15) . . ?
C5 O3 C4 110.9(19) . . ?
C4 O3 K1 112.8(13) . . ?
C1 O1 K1 113.1(16) . . ?
C12 O1 K1 110.3(17) . . ?
C12 O1 C1 109.9(18) . . ?
C3 O2 K1 114.4(14) . . ?
C2 O2 K1 114.8(15) . . ?
C2 O2 C3 116(2) . . ?
C10 O6 K1 112.1(17) . . ?
C10 O6 C11 113(2) . . ?
C11 O6 K1 115.2(16) . . ?
H6A C6 H6B 109.5 . . ?
C5 C6 H6A 101.8 . . ?
C5 C6 H6B 101.8 . . ?
O4 C6 H6A 138.8 . . ?
O4 C6 H6B 91.6 . . ?
O4 C6 C5 108(2) . . ?
C8 O5 K1 111.1(14) . . ?
C9 O5 K1 119.1(15) . . ?
C9 O5 C8 112(2) . . ?
O2 C3 H3A 108.5 . . ?
O2 C3 H3B 109.1 . . ?
O2 C3 C4 112(2) . . ?
H3A C3 H3B 109.5 . . ?
C4 C3 H3A 108.3 . . ?
C4 C3 H3B 109.8 . . ?
K1 C8 H8A 155.8 . . ?
K1 C8 H8B 85.7 . . ?
O5 C8 K1 45.7(10) . . ?
O5 C8 H8A 110.3 . . ?
O5 C8 H8B 109.4 . . ?
O5 C8 C7 110(2) . . ?
H8A C8 H8B 109.5 . . ?
C7 C8 K1 81.0(15) . . ?
C7 C8 H8A 110.5 . . ?
C7 C8 H8B 107.6 . . ?
O3 C5 C6 107(2) . . ?
O3 C5 H5A 109.4 . . ?
O3 C5 H5B 111.7 . . ?
C6 C5 H5A 111.0 . . ?
C6 C5 H5B 108.2 . . ?
H5A C5 H5B 109.5 . . ?
Re1 O7 K1 145.9(12) . . ?
O7 O7 Re1 69.0(8) 6_557 . ?
O7 O7 K1 77.2(5) 6_557 . ?
Re1 O9 K1 123(2) . 3_656 ?
O3 C4 H4A 109.1 . . ?
O3 C4 H4B 110.1 . . ?
C3 C4 O3 109(2) . . ?
C3 C4 H4A 109.5 . . ?
C3 C4 H4B 109.7 . . ?
H4A C4 H4B 109.5 . . ?
C8 C7 H7A 109.0 . . ?
C8 C7 H7B 111.5 . . ?
H7A C7 H7B 109.5 . . ?
O4 C7 C8 105(2) . . ?
O4 C7 H7A 109.4 . . ?
O4 C7 H7B 112.1 . . ?
O1 C1 H1A 110.6 . . ?
O1 C1 H1B 108.9 . . ?
O1 C1 C2 112(2) . . ?
H1A C1 H1B 108.2 . . ?
C2 C1 H1A 108.6 . . ?
C2 C1 H1B 108.8 . . ?
K1 C10 H10A 82.7 . . ?
K1 C10 H10B 156.2 . . ?
O6 C10 K1 45.9(13) . . ?
O6 C10 H10A 109.0 . . ?
O6 C10 H10B 110.3 . . ?
O6 C10 C9 106(2) . . ?
H10A C10 H10B 109.5 . . ?
C9 C10 K1 79.6(17) . . ?
C9 C10 H10A 107.2 . . ?
C9 C10 H10B 114.2 . . ?
O2 C2 C1 108(2) . . ?
O2 C2 H2A 109.9 . . ?
O2 C2 H2B 108.6 . . ?
C1 C2 H2A 111.6 . . ?
C1 C2 H2B 108.7 . . ?
H2A C2 H2B 109.5 . . ?
O1 C12 H12A 137.9 . . ?
O1 C12 H12B 95.8 . . ?
O1 C12 C11 106(3) . . ?
H12A C12 H12B 109.5 . . ?
C11 C12 H12A 101.6 . . ?
C11 C12 H12B 101.4 . . ?
O5 C9 C10 104(2) . . ?
O5 C9 H9A 108.8 . . ?
O5 C9 H9B 112.9 . . ?
C10 C9 H9A 109.3 . . ?
C10 C9 H9B 112.2 . . ?
H9A C9 H9B 109.5 . . ?
O6 C11 C12 112(3) . . ?
O6 C11 H11A 111.0 . . ?
O6 C11 H11B 107.9 . . ?
C12 C11 H11A 109.0 . . ?
C12 C11 H11B 107.7 . . ?
H11A C11 H11B 109.5 . . ?
C6 O4 K1 116.8(13) . . ?
C7 O4 K1 111.6(16) . . ?
C7 O4 C6 110.9(19) . . ?
Re1 O9A K1 154(3) . 3_656 ?

loop_
_geom_bond_atom_site_label_1
_geom_bond_atom_site_label_2
_geom_bond_distance
_geom_bond_site_symmetry_2
_geom_bond_publ_flag
Re1 O8 1.72(2) 6_557 ?
Re1 O8 1.72(2) . ?
Re1 O7 1.71(2) 6_557 ?
Re1 O7 1.71(2) . ?
Re1 O9 1.84(4) . ?
Re1 O8A 1.75(2) 6_557 ?
Re1 O8A 1.75(2) . ?
Re1 O9A 1.66(4) . ?
K1 O3 2.910(16) . ?
K1 O1 2.85(2) . ?
K1 O2 2.940(17) . ?
K1 O6 2.719(19) . ?
K1 O5 2.660(17) . ?
K1 C8 3.47(3) . ?
K1 O7 2.77(2) . ?
K1 O7 2.77(2) 6_557 ?
K1 O9 2.92(5) 3_646 ?
K1 C10 3.51(3) . ?
K1 O4 2.803(18) . ?
K1 O9A 2.66(4) 3_646 ?
O3 C5 1.40(3) . ?
O3 C4 1.46(3) . ?
O1 C1 1.42(3) . ?
O1 C12 1.41(3) . ?
O2 C3 1.40(3) . ?
O2 C2 1.35(3) . ?
O6 C10 1.42(4) . ?
O6 C11 1.44(3) . ?
C6 H6A 0.9700 . ?
C6 H6B 0.9700 . ?
C6 C5 1.54(4) . ?
C6 O4 1.41(3) . ?
O5 C8 1.47(3) . ?
O5 C9 1.42(3) . ?
C3 H3A 0.9700 . ?
C3 H3B 0.9698 . ?
C3 C4 1.43(3) . ?
C8 H8A 0.9698 . ?
C8 H8B 0.9698 . ?
C8 C7 1.53(4) . ?
C5 H5A 0.9699 . ?
C5 H5B 0.9703 . ?
O7 O7 1.23(5) 6_557 ?
O9 K1 2.92(5) 3_656 ?
C4 H4A 0.9699 . ?
C4 H4B 0.9699 . ?
C7 H7A 0.9699 . ?
C7 H7B 0.9700 . ?
C7 O4 1.40(3) . ?
C1 H1A 0.9701 . ?
C1 H1B 0.9699 . ?
C1 C2 1.514(19) . ?
C10 H10A 0.9701 . ?
C10 H10B 0.9699 . ?
C10 C9 1.57(4) . ?
C2 H2A 0.9703 . ?
C2 H2B 0.9700 . ?
C12 H12A 0.9701 . ?
C12 H12B 0.9702 . ?
C12 C11 1.501(19) . ?
C9 H9A 0.9700 . ?
C9 H9B 0.9701 . ?
C11 H11A 0.9702 . ?
C11 H11B 0.9699 . ?
O9A K1 2.66(4) 3_656 ?
